data_4075304
loop_
_publ_author_name
'Shen, Hao'
'Chan, Hoi-Shan'
'Xie, Zuowei'

_publ_section_title
;
 Synthesis and Structural Characterization of New Carboranyl-Indenyl
 Ligands and Their Lanthanide Complexes
;
_journal_issue 10
_journal_name_full Organometallics
_journal_page_first 2617
_journal_paper_doi 10.1021/om0601955
_journal_volume 25
_journal_year 2006
_chemical_formula_sum 'C62 H114 B20 Na6 O10'
_chemical_formula_weight 1373.67
_chemical_name_systematic
; 
 ? 
;
_space_group_IT_number 2
_symmetry_cell_setting triclinic
_symmetry_space_group_name_Hall '-P 1'
_symmetry_space_group_name_H-M 'P -1'
_atom_sites_solution_hydrogens geom
_atom_sites_solution_primary direct
_atom_sites_solution_secondary difmap
_audit_creation_method SHELXL-97
_cell_angle_alpha 100.01(3)
_cell_angle_beta 108.77(3)
_cell_angle_gamma 100.24(3)
_cell_formula_units_Z 1
_cell_length_a 10.677(2)
_cell_length_b 13.460(3)
_cell_length_c 15.145(3)
_cell_measurement_temperature 293(2)
_cell_volume 1964.6(9)
_computing_cell_refinement 'Bruker FRAMBO'
_computing_data_collection 'Bruker FRAMBO'
_computing_data_reduction 'Bruker SHELXTL'
_computing_molecular_graphics 'Bruker SHELXTL'
_computing_publication_material 'Bruker SHELXTL'
_computing_structure_refinement 'SHELXL-97 (Sheldrick, 1997)'
_computing_structure_solution 'SHELXS-97 (Sheldrick, 1990)'
_diffrn_ambient_temperature 293(2)
_diffrn_measured_fraction_theta_full 0.740
_diffrn_measured_fraction_theta_max 0.740
_diffrn_measurement_device_type 'multiwire proportional'
_diffrn_measurement_method 'phi and omega scans'
_diffrn_radiation_monochromator graphite
_diffrn_radiation_source 'fine-focus sealed tube'
_diffrn_radiation_type MoK\a
_diffrn_radiation_wavelength 0.71073
_diffrn_reflns_av_R_equivalents 0.0000
_diffrn_reflns_av_sigmaI/netI 0.0882
_diffrn_reflns_limit_h_max 11
_diffrn_reflns_limit_h_min -10
_diffrn_reflns_limit_k_max 15
_diffrn_reflns_limit_k_min 0
_diffrn_reflns_limit_l_max 17
_diffrn_reflns_limit_l_min -17
_diffrn_reflns_number 4556
_diffrn_reflns_theta_full 23.99
_diffrn_reflns_theta_max 23.99
_diffrn_reflns_theta_min 1.47
_exptl_absorpt_coefficient_mu 0.099
_exptl_absorpt_correction_T_max 0.9902
_exptl_absorpt_correction_T_min 0.9710
_exptl_absorpt_correction_type abscor
_exptl_crystal_colour colorless
_exptl_crystal_density_diffrn 1.161
_exptl_crystal_density_method 'not measured'
_exptl_crystal_description prism
_exptl_crystal_F_000 732
_exptl_crystal_size_max 0.30
_exptl_crystal_size_mid 0.20
_exptl_crystal_size_min 0.10
_refine_diff_density_max 0.496
_refine_diff_density_min -0.384
_refine_diff_density_rms 0.096
_refine_ls_extinction_coef 0.108(15)
_refine_ls_extinction_expression Fc^*^=kFc[1+0.001xFc^2^\l^3^/sin(2\q)]^-1/4^
_refine_ls_extinction_method SHELXL
_refine_ls_goodness_of_fit_ref 1.115
_refine_ls_hydrogen_treatment mixed
_refine_ls_matrix_type full
_refine_ls_number_parameters 491
_refine_ls_number_reflns 4556
_refine_ls_number_restraints 0
_refine_ls_restrained_S_all 1.115
_refine_ls_R_factor_all 0.1133
_refine_ls_R_factor_gt 0.0990
_refine_ls_shift/su_max 0.004
_refine_ls_shift/su_mean 0.001
_refine_ls_structure_factor_coef Fsqd
_refine_ls_weighting_details 'calc w=1/[\s^2^(Fo^2^)+(0.1905P)^2^+0.2876P] where P=(Fo^2^+2Fc^2^)/3'
_refine_ls_weighting_scheme calc
_refine_ls_wR_factor_gt 0.2630
_refine_ls_wR_factor_ref 0.2843
_reflns_number_gt 3806
_reflns_number_total 4556
_reflns_threshold_expression >2sigma(I)
_cod_data_source_file om0601955si20060228_111331.cif
_cod_data_source_block 6
_cod_original_cell_volume 1964.7(7)
_cod_original_sg_symbol_H-M P(-1)
_cod_database_code 4075304

loop_
_symmetry_equiv_pos_as_xyz
'x, y, z'
'-x, -y, -z'

loop_
_atom_site_label
_atom_site_type_symbol
_atom_site_fract_x
_atom_site_fract_y
_atom_site_fract_z
_atom_site_U_iso_or_equiv
_atom_site_adp_type
_atom_site_occupancy
_atom_site_symmetry_multiplicity
_atom_site_calc_flag
_atom_site_refinement_flags
Na1 Na 0.3131(2) 0.45824(14) 0.45134(12) 0.0713(6) Uani 1 1 d .
Na2 Na 0.5318(2) 0.22072(16) 0.42091(13) 0.0845(7) Uani 1 1 d .
Na3 Na 0.2925(2) 0.31593(15) 0.07788(13) 0.0795(7) Uani 1 1 d .
C11 C 0.1872(8) 0.0254(4) 0.2371(4) 0.0925(19) Uani 1 1 d .
H11A H 0.1411 -0.0434 0.2274 0.111 Uiso 1 1 calc R
C12 C 0.1304(7) 0.1044(4) 0.2656(4) 0.0900(17) Uani 1 1 d .
H12A H 0.0498 0.0884 0.2774 0.108 Uiso 1 1 calc R
C13 C 0.1928(6) 0.2054(4) 0.2763(3) 0.0734(14) Uani 1 1 d .
H13A H 0.1541 0.2582 0.2950 0.088 Uiso 1 1 calc R
C14 C 0.3117(5) 0.2300(3) 0.2598(3) 0.0642(13) Uani 1 1 d .
C15 C 0.4031(5) 0.3263(3) 0.2701(3) 0.0643(13) Uani 1 1 d .
C16 C 0.5138(7) 0.2998(4) 0.2517(3) 0.0750(14) Uani 1 1 d .
H16A H 0.593(6) 0.344(4) 0.258(4) 0.072(15) Uiso 1 1 d .
C17 C 0.4968(7) 0.1921(4) 0.2294(4) 0.0835(16) Uani 1 1 d .
H17A H 0.5480 0.1552 0.1976 0.100 Uiso 1 1 calc R
C18 C 0.3721(6) 0.1474(4) 0.2343(3) 0.0701(13) Uani 1 1 d .
C19 C 0.3067(8) 0.0447(4) 0.2230(4) 0.0876(18) Uani 1 1 d .
H19A H 0.3443 -0.0096 0.2061 0.105 Uiso 1 1 calc R
C31 C 0.7072(8) 0.0596(6) 0.5334(5) 0.109(2) Uani 1 1 d .
H31A H 0.6384 0.0245 0.5543 0.130 Uiso 1 1 calc R
H31B H 0.7631 0.1216 0.5836 0.130 Uiso 1 1 calc R
C32 C 0.7921(12) -0.0096(8) 0.5155(6) 0.150(4) Uani 1 1 d .
H32A H 0.7734 -0.0715 0.5384 0.180 Uiso 1 1 calc R
H32B H 0.8882 0.0256 0.5476 0.180 Uiso 1 1 calc R
C33 C 0.7555(10) -0.0370(6) 0.4108(6) 0.128(3) Uani 1 1 d .
H33A H 0.7266 -0.1121 0.3859 0.153 Uiso 1 1 calc R
H33B H 0.8333 -0.0104 0.3943 0.153 Uiso 1 1 calc R
C34 C 0.6420(8) 0.0109(5) 0.3694(5) 0.103(2) Uani 1 1 d .
H34A H 0.6558 0.0418 0.3189 0.124 Uiso 1 1 calc R
H34B H 0.5553 -0.0411 0.3425 0.124 Uiso 1 1 calc R
C41 C -0.0018(8) 0.1490(5) 0.0233(5) 0.0965(19) Uani 1 1 d .
H41A H 0.0572 0.1337 0.0802 0.116 Uiso 1 1 calc R
H41B H -0.0309 0.0883 -0.0304 0.116 Uiso 1 1 calc R
C42 C -0.1220(10) 0.1788(7) 0.0397(7) 0.136(3) Uani 1 1 d .
H42A H -0.2000 0.1190 0.0174 0.163 Uiso 1 1 calc R
H42B H -0.1008 0.2097 0.1073 0.163 Uiso 1 1 calc R
C43 C -0.1481(12) 0.2556(8) -0.0184(10) 0.171(4) Uani 1 1 d .
H43A H -0.2229 0.2230 -0.0793 0.206 Uiso 1 1 calc R
H43B H -0.1726 0.3125 0.0156 0.206 Uiso 1 1 calc R
C44 C -0.0301(8) 0.2928(6) -0.0343(6) 0.119(2) Uani 1 1 d .
H44A H 0.0075 0.3663 -0.0024 0.143 Uiso 1 1 calc R
H44B H -0.0498 0.2844 -0.1027 0.143 Uiso 1 1 calc R
C51 C 0.2996(11) 0.5084(5) -0.0437(5) 0.137(3) Uani 1 1 d .
H51A H 0.3952 0.5448 -0.0225 0.165 Uiso 1 1 calc R
H51B H 0.2620 0.5388 0.0018 0.165 Uiso 1 1 calc R
C52 C 0.2285(14) 0.5198(8) -0.1363(6) 0.173(5) Uani 1 1 d .
H52A H 0.2848 0.5730 -0.1527 0.207 Uiso 1 1 calc R
H52B H 0.1453 0.5403 -0.1379 0.207 Uiso 1 1 calc R
C53 C 0.1965(10) 0.4215(8) -0.2031(5) 0.138(3) Uani 1 1 d .
H53A H 0.2413 0.4272 -0.2491 0.166 Uiso 1 1 calc R
H53B H 0.0986 0.3966 -0.2378 0.166 Uiso 1 1 calc R
C54 C 0.2479(12) 0.3500(7) -0.1436(5) 0.141(3) Uani 1 1 d .
H54A H 0.1766 0.2871 -0.1589 0.170 Uiso 1 1 calc R
H54B H 0.3250 0.3308 -0.1563 0.170 Uiso 1 1 calc R
C61 C 0.2726(11) 0.0883(6) -0.0532(8) 0.150(4) Uani 1 1 d .
H61A H 0.1774 0.0871 -0.0846 0.180 Uiso 1 1 calc R
H61B H 0.2800 0.0512 -0.0030 0.180 Uiso 1 1 calc R
C62 C 0.3262(12) 0.0402(7) -0.1232(8) 0.155(4) Uani 1 1 d .
H62A H 0.3401 -0.0269 -0.1132 0.186 Uiso 1 1 calc R
H62B H 0.2621 0.0295 -0.1882 0.186 Uiso 1 1 calc R
C63 C 0.4533(11) 0.1089(7) -0.1097(7) 0.148(4) Uani 1 1 d .
H63A H 0.4476 0.1335 -0.1670 0.177 Uiso 1 1 calc R
H63B H 0.5264 0.0735 -0.0957 0.177 Uiso 1 1 calc R
C64 C 0.4785(9) 0.1969(6) -0.0275(6) 0.124(3) Uani 1 1 d .
H64A H 0.5478 0.1910 0.0299 0.148 Uiso 1 1 calc R
H64B H 0.5091 0.2626 -0.0414 0.148 Uiso 1 1 calc R
O1 O 0.0964(5) 0.3910(4) 0.4412(3) 0.1061(14) Uani 1 1 d .
O2 O 0.6430(5) 0.0876(3) 0.4454(3) 0.0963(13) Uani 1 1 d .
O3 O 0.0649(4) 0.2348(3) 0.0033(3) 0.0873(11) Uani 1 1 d .
O4 O 0.2880(5) 0.4029(3) -0.0465(3) 0.1027(14) Uani 1 1 d .
O5 O 0.3520(5) 0.1910(3) -0.0144(3) 0.0981(13) Uani 1 1 d .
C1 C 0.3846(5) 0.4309(3) 0.2998(3) 0.0596(11) Uani 1 1 d .
C3 C 0.2070(6) 0.5557(4) 0.3015(3) 0.0648(13) Uani 1 1 d .
B2 B 0.2452(6) 0.4539(4) 0.2570(4) 0.0635(13) Uani 1 1 d .
B4 B 0.3201(6) 0.6364(4) 0.4006(4) 0.0648(14) Uani 1 1 d .
B5 B 0.4847(6) 0.6307(4) 0.4294(4) 0.0642(14) Uani 1 1 d .
B6 B 0.5096(6) 0.5187(4) 0.3607(3) 0.0585(12) Uani 1 1 d .
B7 B 0.4065(6) 0.5274(4) 0.2308(4) 0.0677(14) Uani 1 1 d .
B8 B 0.2409(7) 0.5639(4) 0.2033(4) 0.0713(15) Uani 1 1 d .
B9 B 0.2618(7) 0.6746(4) 0.2902(4) 0.0759(17) Uani 1 1 d .
B10 B 0.4328(6) 0.7194(4) 0.3647(4) 0.0696(15) Uani 1 1 d .
B11 B 0.5292(7) 0.6410(4) 0.3298(4) 0.0705(15) Uani 1 1 d .
B12 B 0.3880(7) 0.6595(4) 0.2404(4) 0.0770(17) Uani 1 1 d .
H7 H 0.429(5) 0.491(4) 0.168(4) 0.075(14) Uiso 1 1 d .
H3 H 0.123(5) 0.537(3) 0.296(3) 0.042(11) Uiso 1 1 d .
H8 H 0.161(5) 0.550(4) 0.132(4) 0.083(15) Uiso 1 1 d .
H5 H 0.557(6) 0.663(4) 0.492(4) 0.096(17) Uiso 1 1 d .
H11 H 0.632(5) 0.677(4) 0.336(3) 0.070(13) Uiso 1 1 d .
H4 H 0.275(5) 0.664(4) 0.453(4) 0.080(14) Uiso 1 1 d .
H6 H 0.613(4) 0.495(3) 0.390(3) 0.055(11) Uiso 1 1 d .
H2 H 0.164(5) 0.391(3) 0.206(3) 0.064(12) Uiso 1 1 d .
H12 H 0.407(5) 0.692(4) 0.190(4) 0.074(13) Uiso 1 1 d .
H10 H 0.485(5) 0.808(4) 0.398(3) 0.070(13) Uiso 1 1 d .
H9 H 0.197(5) 0.726(4) 0.278(3) 0.076(14) Uiso 1 1 d .
C21 C 0.0832(11) 0.3293(10) 0.5052(7) 0.189(6) Uani 1 1 d .
H21A H 0.1590 0.2969 0.5209 0.227 Uiso 1 1 calc R
H21B H 0.0865 0.3732 0.5644 0.227 Uiso 1 1 calc R
C22 C -0.0315(12) 0.2572(11) 0.4679(12) 0.208(6) Uani 1 1 d .
H22A H -0.0820 0.2601 0.5109 0.250 Uiso 1 1 calc R
H22B H -0.0142 0.1887 0.4566 0.250 Uiso 1 1 calc R
C23 C -0.1102(12) 0.2785(11) 0.3754(11) 0.210(6) Uani 1 1 d .
H23A H -0.1223 0.2222 0.3214 0.251 Uiso 1 1 calc R
H23B H -0.1995 0.2858 0.3741 0.251 Uiso 1 1 calc R
C24 C -0.0324(8) 0.3718(7) 0.3710(6) 0.119(2) Uani 1 1 d .
H24A H -0.0260 0.3654 0.3079 0.142 Uiso 1 1 calc R
H24B H -0.0743 0.4285 0.3831 0.142 Uiso 1 1 calc R

loop_
_atom_site_aniso_label
_atom_site_aniso_U_11
_atom_site_aniso_U_22
_atom_site_aniso_U_33
_atom_site_aniso_U_23
_atom_site_aniso_U_13
_atom_site_aniso_U_12
Na1 0.0795(14) 0.0708(12) 0.0575(10) 0.0219(8) 0.0185(8) 0.0099(9)
Na2 0.1016(17) 0.0833(14) 0.0570(11) 0.0061(9) 0.0177(10) 0.0266(11)
Na3 0.0971(16) 0.0741(13) 0.0562(10) 0.0103(8) 0.0209(9) 0.0130(10)
C11 0.115(5) 0.062(3) 0.075(3) 0.011(3) 0.013(3) 0.005(3)
C12 0.106(5) 0.072(4) 0.082(4) 0.021(3) 0.032(3) 0.003(3)
C13 0.091(4) 0.064(3) 0.057(3) 0.015(2) 0.017(2) 0.018(2)
C14 0.079(4) 0.061(3) 0.041(2) 0.0073(18) 0.011(2) 0.013(2)
C15 0.085(4) 0.054(2) 0.044(2) 0.0087(18) 0.017(2) 0.009(2)
C16 0.090(4) 0.075(3) 0.056(3) 0.015(2) 0.024(3) 0.017(3)
C17 0.117(5) 0.070(3) 0.063(3) 0.008(2) 0.030(3) 0.036(3)
C18 0.088(4) 0.061(3) 0.051(2) 0.008(2) 0.017(2) 0.015(2)
C19 0.119(5) 0.059(3) 0.072(3) 0.006(2) 0.019(3) 0.027(3)
C31 0.124(6) 0.128(6) 0.090(4) 0.042(4) 0.042(4) 0.051(4)
C32 0.193(10) 0.185(9) 0.111(6) 0.064(6) 0.058(6) 0.112(8)
C33 0.166(8) 0.104(5) 0.130(6) 0.026(4) 0.070(6) 0.047(5)
C34 0.149(6) 0.079(4) 0.084(4) 0.022(3) 0.040(4) 0.033(4)
C41 0.113(5) 0.074(4) 0.085(4) 0.023(3) 0.015(3) 0.016(3)
C42 0.137(7) 0.143(7) 0.144(7) 0.070(6) 0.061(6) 0.023(6)
C43 0.157(10) 0.156(9) 0.265(14) 0.112(9) 0.106(9) 0.087(7)
C44 0.102(6) 0.114(5) 0.139(6) 0.064(5) 0.023(4) 0.029(4)
C51 0.219(10) 0.082(5) 0.098(5) 0.034(4) 0.037(5) 0.033(5)
C52 0.284(15) 0.162(9) 0.094(6) 0.065(6) 0.059(7) 0.098(9)
C53 0.177(9) 0.182(9) 0.075(4) 0.046(5) 0.040(5) 0.088(7)
C54 0.222(10) 0.134(7) 0.075(4) 0.021(4) 0.056(5) 0.061(6)
C61 0.173(9) 0.089(5) 0.205(10) -0.003(5) 0.120(8) 0.013(5)
C62 0.197(10) 0.108(6) 0.178(9) -0.006(5) 0.129(8) 0.009(6)
C63 0.172(9) 0.120(6) 0.174(9) 0.009(6) 0.110(7) 0.028(6)
C64 0.135(7) 0.122(6) 0.121(6) 0.019(4) 0.062(5) 0.031(5)
O1 0.091(3) 0.118(3) 0.094(3) 0.042(2) 0.022(2) -0.007(2)
O2 0.131(4) 0.084(3) 0.077(2) 0.0206(19) 0.034(2) 0.039(2)
O3 0.090(3) 0.083(2) 0.084(2) 0.0313(19) 0.0201(19) 0.022(2)
O4 0.157(4) 0.083(3) 0.062(2) 0.0210(18) 0.034(2) 0.023(2)
O5 0.122(4) 0.083(3) 0.098(3) 0.016(2) 0.050(3) 0.034(2)
C1 0.076(3) 0.056(2) 0.0400(19) 0.0116(17) 0.0155(19) 0.012(2)
C3 0.066(4) 0.065(3) 0.056(3) 0.016(2) 0.016(2) 0.008(2)
B2 0.066(3) 0.058(3) 0.052(3) 0.013(2) 0.006(2) 0.010(2)
B4 0.068(4) 0.060(3) 0.060(3) 0.013(2) 0.018(3) 0.013(2)
B5 0.080(4) 0.058(3) 0.043(2) 0.013(2) 0.013(2) 0.007(2)
B6 0.060(3) 0.065(3) 0.049(2) 0.016(2) 0.016(2) 0.018(2)
B7 0.084(4) 0.061(3) 0.054(3) 0.018(2) 0.022(3) 0.012(3)
B8 0.087(4) 0.065(3) 0.051(3) 0.021(2) 0.010(3) 0.017(3)
B9 0.100(5) 0.057(3) 0.066(3) 0.020(2) 0.020(3) 0.022(3)
B10 0.081(4) 0.057(3) 0.064(3) 0.014(2) 0.020(3) 0.015(3)
B11 0.078(4) 0.064(3) 0.062(3) 0.018(2) 0.023(3) 0.004(3)
B12 0.109(5) 0.058(3) 0.064(3) 0.028(3) 0.028(3) 0.015(3)
C21 0.140(8) 0.247(13) 0.138(7) 0.103(8) 0.011(6) -0.038(8)
C22 0.105(8) 0.215(12) 0.304(18) 0.147(12) 0.048(9) 0.006(7)
C23 0.108(8) 0.226(13) 0.234(14) 0.070(11) 0.017(8) -0.036(8)
C24 0.102(6) 0.134(6) 0.113(5) 0.042(5) 0.025(4) 0.027(4)

loop_
_atom_type_symbol
_atom_type_description
_atom_type_scat_dispersion_real
_atom_type_scat_dispersion_imag
_atom_type_scat_source
C C 0.0033 0.0016 'International Tables Vol C Tables 4.2.6.8 and 6.1.1.4'
H H 0.0000 0.0000 'International Tables Vol C Tables 4.2.6.8 and 6.1.1.4'
B B 0.0013 0.0007 'International Tables Vol C Tables 4.2.6.8 and 6.1.1.4'
O O 0.0106 0.0060 'International Tables Vol C Tables 4.2.6.8 and 6.1.1.4'
Na Na 0.0362 0.0249 'International Tables Vol C Tables 4.2.6.8 and 6.1.1.4'

loop_
_geom_angle_atom_site_label_1
_geom_angle_atom_site_label_2
_geom_angle_atom_site_label_3
_geom_angle
_geom_angle_site_symmetry_1
_geom_angle_site_symmetry_3
O1 Na1 C1 121.78(17) . .
O1 Na1 B4 108.0(2) . .
C1 Na1 B4 75.19(17) . .
O1 Na1 B2 95.90(18) . .
C1 Na1 B2 32.69(16) . .
B4 Na1 B2 61.62(16) . .
O1 Na1 B6 108.33(17) . 2_666
C1 Na1 B6 124.07(17) . 2_666
B4 Na1 B6 112.84(17) . 2_666
B2 Na1 B6 155.36(18) . 2_666
O1 Na1 B5 143.7(2) . .
C1 Na1 B5 62.35(15) . .
B4 Na1 B5 35.76(19) . .
B2 Na1 B5 70.14(16) . .
B6 Na1 B5 91.77(16) 2_666 .
O1 Na1 C3 89.36(18) . .
C1 Na1 C3 60.23(16) . .
B4 Na1 C3 34.59(15) . .
B2 Na1 C3 33.01(15) . .
B6 Na1 C3 147.43(16) 2_666 .
B5 Na1 C3 60.37(16) . .
O1 Na1 B5 113.36(18) . 2_666
C1 Na1 B5 97.21(16) . 2_666
B4 Na1 B5 134.77(18) . 2_666
B2 Na1 B5 128.62(18) . 2_666
B6 Na1 B5 36.42(15) 2_666 2_666
B5 Na1 B5 100.84(15) . 2_666
C3 Na1 B5 154.95(19) . 2_666
O1 Na1 B6 150.83(17) . .
C1 Na1 B6 31.03(14) . .
B4 Na1 B6 63.12(18) . .
B2 Na1 B6 55.05(16) . .
B6 Na1 B6 100.48(14) 2_666 .
B5 Na1 B6 36.14(16) . .
C3 Na1 B6 67.76(17) . .
B5 Na1 B6 87.29(17) 2_666 .
O1 Na1 Na1 159.81(15) . 2_666
C1 Na1 Na1 75.02(12) . 2_666
B4 Na1 Na1 86.23(15) . 2_666
B2 Na1 Na1 103.59(15) . 2_666
B6 Na1 Na1 51.89(12) 2_666 2_666
B5 Na1 Na1 51.49(13) . 2_666
C3 Na1 Na1 109.87(14) . 2_666
B5 Na1 Na1 49.34(12) 2_666 2_666
B6 Na1 Na1 48.59(11) . 2_666
O1 Na1 Na2 115.11(15) . 2_666
C1 Na1 Na2 103.86(11) . 2_666
B4 Na1 Na2 40.97(12) . 2_666
B2 Na1 Na2 101.46(13) . 2_666
B6 Na1 Na2 72.65(12) 2_666 2_666
B5 Na1 Na2 41.97(12) . 2_666
C3 Na1 Na2 75.10(11) . 2_666
B5 Na1 Na2 102.57(12) 2_666 2_666
B6 Na1 Na2 77.48(11) . 2_666
Na1 Na1 Na2 66.37(7) 2_666 2_666
O2 Na2 C18 100.75(16) . .
O2 Na2 C17 95.29(16) . .
C18 Na2 C17 29.63(17) . .
O2 Na2 B4 98.54(17) . 2_666
C18 Na2 B4 159.39(18) . 2_666
C17 Na2 B4 140.9(2) . 2_666
O2 Na2 B5 124.10(17) . 2_666
C18 Na2 B5 131.79(19) . 2_666
C17 Na2 B5 139.30(17) . 2_666
B4 Na2 B5 34.90(18) 2_666 2_666
O2 Na2 C14 129.97(16) . .
C18 Na2 C14 30.10(15) . .
C17 Na2 C14 48.40(17) . .
B4 Na2 C14 131.48(17) 2_666 .
B5 Na2 C14 101.92(17) 2_666 .
O2 Na2 C16 118.46(18) . .
C18 Na2 C16 47.06(17) . .
C17 Na2 C16 28.38(15) . .
B4 Na2 C16 116.15(18) 2_666 .
B5 Na2 C16 112.02(17) 2_666 .
C14 Na2 C16 46.06(17) . .
O2 Na2 C15 142.34(15) . .
C18 Na2 C15 47.78(14) . .
C17 Na2 C15 47.05(15) . .
B4 Na2 C15 111.64(15) 2_666 .
B5 Na2 C15 93.07(15) 2_666 .
C14 Na2 C15 28.23(13) . .
C16 Na2 C15 27.21(15) . .
O2 Na2 B10 91.34(16) . 2_666
C18 Na2 B10 150.77(19) . 2_666
C17 Na2 B10 172.86(17) . 2_666
B4 Na2 B10 34.63(16) 2_666 2_666
B5 Na2 B10 33.64(15) 2_666 2_666
C14 Na2 B10 127.82(17) . 2_666
C16 Na2 B10 144.60(17) . 2_666
C15 Na2 B10 126.28(15) . 2_666
O2 Na2 Na1 128.09(14) . 2_666
C18 Na2 Na1 121.78(13) . 2_666
C17 Na2 Na1 107.15(14) . 2_666
B4 Na2 Na1 38.07(12) 2_666 2_666
B5 Na2 Na1 42.05(12) 2_666 2_666
C14 Na2 Na1 98.45(12) . 2_666
C16 Na2 Na1 79.57(12) . 2_666
C15 Na2 Na1 74.31(10) . 2_666
B10 Na2 Na1 66.43(12) 2_666 2_666
O3 Na3 O5 92.06(18) . .
O3 Na3 O4 91.64(17) . .
O5 Na3 O4 83.91(16) . .
O3 Na3 C15 115.92(17) . .
O5 Na3 C15 112.30(18) . .
O4 Na3 C15 146.32(16) . .
O3 Na3 C16 133.85(17) . .
O5 Na3 C16 88.67(18) . .
O4 Na3 C16 134.2(2) . .
C15 Na3 C16 27.61(15) . .
O3 Na3 B7 123.98(18) . .
O5 Na3 B7 143.75(19) . .
O4 Na3 B7 90.64(15) . .
C15 Na3 B7 58.48(14) . .
C16 Na3 B7 69.81(15) . .
C19 C11 C12 122.4(6) . .
C13 C12 C11 119.9(7) . .
C12 C13 C14 120.7(5) . .
C13 C14 C15 133.5(5) . .
C13 C14 C18 118.7(5) . .
C15 C14 C18 107.6(5) . .
C13 C14 Na2 109.1(3) . .
C15 C14 Na2 81.9(3) . .
C18 C14 Na2 69.2(3) . .
C16 C15 C14 105.8(4) . .
C16 C15 C1 128.2(4) . .
C14 C15 C1 126.0(5) . .
C16 C15 Na3 86.4(3) . .
C14 C15 Na3 92.0(3) . .
C1 C15 Na3 93.8(3) . .
C16 C15 Na2 73.1(3) . .
C14 C15 Na2 69.8(3) . .
C1 C15 Na2 119.2(3) . .
Na3 C15 Na2 146.94(18) . .
C15 C16 C17 111.5(5) . .
C15 C16 Na2 79.7(3) . .
C17 C16 Na2 69.6(3) . .
C15 C16 Na3 65.9(3) . .
C17 C16 Na3 99.1(3) . .
Na2 C16 Na3 137.1(3) . .
C18 C17 C16 107.1(5) . .
C18 C17 Na2 72.5(3) . .
C16 C17 Na2 82.0(3) . .
C19 C18 C17 132.0(5) . .
C19 C18 C14 119.9(5) . .
C17 C18 C14 108.0(4) . .
C19 C18 Na2 106.6(3) . .
C17 C18 Na2 77.9(3) . .
C14 C18 Na2 80.7(2) . .
C11 C19 C18 118.4(5) . .
O2 C31 C32 108.1(6) . .
C31 C32 C33 105.4(7) . .
C32 C33 C34 107.0(6) . .
O2 C34 C33 106.4(6) . .
O3 C41 C42 104.8(5) . .
C43 C42 C41 102.7(7) . .
C44 C43 C42 107.9(8) . .
C43 C44 O3 107.8(7) . .
O4 C51 C52 109.6(7) . .
C51 C52 C53 107.6(7) . .
C52 C53 C54 105.3(6) . .
O4 C54 C53 107.5(6) . .
O5 C61 C62 106.3(7) . .
C63 C62 C61 107.7(7) . .
C62 C63 C64 106.0(7) . .
O5 C64 C63 106.0(7) . .
C24 O1 C21 106.7(6) . .
C24 O1 Na1 134.7(4) . .
C21 O1 Na1 116.2(5) . .
C34 O2 C31 107.4(5) . .
C34 O2 Na2 122.8(4) . .
C31 O2 Na2 129.3(4) . .
C41 O3 C44 109.3(5) . .
C41 O3 Na3 125.2(4) . .
C44 O3 Na3 120.0(4) . .
C51 O4 C54 106.9(5) . .
C51 O4 Na3 129.2(4) . .
C54 O4 Na3 123.1(4) . .
C61 O5 C64 108.6(5) . .
C61 O5 Na3 122.7(4) . .
C64 O5 Na3 127.8(4) . .
C15 C1 B6 118.7(5) . .
C15 C1 B2 120.2(4) . .
B6 C1 B2 120.4(4) . .
C15 C1 B7 120.3(4) . .
B6 C1 B7 70.8(3) . .
B2 C1 B7 73.2(3) . .
C15 C1 Na1 113.9(3) . .
B6 C1 Na1 85.4(3) . .
B2 C1 Na1 79.1(3) . .
B7 C1 Na1 125.8(3) . .
B2 C3 B4 118.3(5) . .
B2 C3 B8 67.5(3) . .
B4 C3 B8 114.2(4) . .
B2 C3 B9 124.8(5) . .
B4 C3 B9 65.5(3) . .
B8 C3 B9 63.0(4) . .
B2 C3 Na1 71.6(2) . .
B4 C3 Na1 66.0(2) . .
B8 C3 Na1 132.1(4) . .
B9 C3 Na1 130.3(3) . .
C1 B2 C3 123.1(4) . .
C1 B2 B8 117.0(4) . .
C3 B2 B8 57.8(3) . .
C1 B2 B7 60.3(3) . .
C3 B2 B7 97.3(4) . .
B8 B2 B7 57.7(3) . .
C1 B2 Na1 68.2(2) . .
C3 B2 Na1 75.4(3) . .
B8 B2 Na1 127.2(3) . .
B7 B2 Na1 111.4(3) . .
C3 B4 B5 117.8(4) . .
C3 B4 B10 106.4(4) . .
B5 B4 B10 59.9(3) . .
C3 B4 B9 57.8(3) . .
B5 B4 B9 110.6(4) . .
B10 B4 B9 58.4(3) . .
C3 B4 Na1 79.4(3) . .
B5 B4 Na1 78.3(3) . .
B10 B4 Na1 135.7(4) . .
B9 B4 Na1 135.9(3) . .
C3 B4 Na2 168.6(4) . 2_666
B5 B4 Na2 73.2(3) . 2_666
B10 B4 Na2 81.4(3) . 2_666
B9 B4 Na2 123.1(3) . 2_666
Na1 B4 Na2 100.96(19) . 2_666
B4 B5 B10 62.5(3) . .
B4 B5 B11 107.5(4) . .
B10 B5 B11 59.8(3) . .
B4 B5 B6 114.5(4) . .
B10 B5 B6 114.3(4) . .
B11 B5 B6 60.7(3) . .
B4 B5 Na2 71.9(3) . 2_666
B10 B5 Na2 81.5(3) . 2_666
B11 B5 Na2 133.0(3) . 2_666
B6 B5 Na2 164.2(3) . 2_666
B4 B5 Na1 66.0(3) . .
B10 B5 Na1 126.5(4) . .
B11 B5 Na1 127.7(3) . .
B6 B5 Na1 75.0(2) . .
Na2 B5 Na1 95.99(18) 2_666 .
B4 B5 Na1 141.8(3) . 2_666
B10 B5 Na1 154.4(4) . 2_666
B11 B5 Na1 106.1(4) . 2_666
B6 B5 Na1 68.0(2) . 2_666
Na2 B5 Na1 97.78(16) 2_666 2_666
Na1 B5 Na1 79.16(15) . 2_666
C1 B6 B11 119.5(4) . .
C1 B6 B5 117.7(4) . .
B11 B6 B5 58.4(3) . .
C1 B6 B7 62.2(3) . .
B11 B6 B7 60.1(3) . .
B5 B6 B7 99.6(3) . .
C1 B6 Na1 128.4(3) . 2_666
B11 B6 Na1 109.8(3) . 2_666
B5 B6 Na1 75.6(2) . 2_666
B7 B6 Na1 169.4(3) . 2_666
C1 B6 Na1 63.5(3) . .
B11 B6 Na1 120.4(3) . .
B5 B6 Na1 68.8(3) . .
B7 B6 Na1 107.8(3) . .
Na1 B6 Na1 79.52(14) 2_666 .
B12 B7 C1 133.8(4) . .
B12 B7 B8 55.3(3) . .
C1 B7 B8 101.3(4) . .
B12 B7 B11 57.0(3) . .
C1 B7 B11 100.5(3) . .
B8 B7 B11 103.4(4) . .
B12 B7 B6 106.8(4) . .
C1 B7 B6 47.0(2) . .
B8 B7 B6 120.9(4) . .
B11 B7 B6 55.4(3) . .
B12 B7 B2 103.3(4) . .
C1 B7 B2 46.6(3) . .
B8 B7 B2 55.5(3) . .
B11 B7 B2 116.0(4) . .
B6 B7 B2 83.4(3) . .
B12 B7 Na3 138.1(3) . .
C1 B7 Na3 75.8(2) . .
B8 B7 Na3 95.6(3) . .
B11 B7 Na3 161.0(4) . .
B6 B7 Na3 114.5(3) . .
B2 B7 Na3 75.4(2) . .
C3 B8 B12 105.8(4) . .
C3 B8 B9 58.6(3) . .
B12 B8 B9 61.8(4) . .
C3 B8 B2 54.7(3) . .
B12 B8 B2 117.6(4) . .
B9 B8 B2 109.2(4) . .
C3 B8 B7 101.7(4) . .
B12 B8 B7 60.9(4) . .
B9 B8 B7 108.3(4) . .
B2 B8 B7 66.8(3) . .
C3 B9 B8 58.4(3) . .
C3 B9 B10 107.1(4) . .
B8 B9 B10 109.4(5) . .
C3 B9 B12 102.8(4) . .
B8 B9 B12 58.2(4) . .
B10 B9 B12 61.1(4) . .
C3 B9 B4 56.6(3) . .
B8 B9 B4 103.6(4) . .
B10 B9 B4 60.4(3) . .
B12 B9 B4 103.8(5) . .
B5 B10 B11 60.5(3) . .
B5 B10 B9 111.1(4) . .
B11 B10 B9 111.0(4) . .
B5 B10 B4 57.6(3) . .
B11 B10 B4 104.2(4) . .
B9 B10 B4 61.1(3) . .
B5 B10 B12 107.7(4) . .
B11 B10 B12 60.2(3) . .
B9 B10 B12 60.2(4) . .
B4 B10 B12 103.7(4) . .
B5 B10 Na2 64.8(3) . 2_666
B11 B10 Na2 119.1(3) . 2_666
B9 B10 Na2 111.8(4) . 2_666
B4 B10 Na2 64.0(2) . 2_666
B12 B10 Na2 167.5(4) . 2_666
B10 B11 B5 59.7(3) . .
B10 B11 B12 61.4(4) . .
B5 B11 B12 108.1(5) . .
B10 B11 B6 114.5(4) . .
B5 B11 B6 61.0(3) . .
B12 B11 B6 117.1(4) . .
B10 B11 B7 107.0(4) . .
B5 B11 B7 104.5(4) . .
B12 B11 B7 59.5(3) . .
B6 B11 B7 64.5(3) . .
B8 B12 B11 115.6(4) . .
B8 B12 B9 60.0(4) . .
B11 B12 B9 108.2(4) . .
B8 B12 B10 108.8(5) . .
B11 B12 B10 58.4(3) . .
B9 B12 B10 58.6(4) . .
B8 B12 B7 63.8(3) . .
B11 B12 B7 63.4(3) . .
B9 B12 B7 109.1(4) . .
B10 B12 B7 107.8(4) . .
C22 C21 O1 111.2(9) . .
C21 C22 C23 106.4(10) . .
C24 C23 C22 105.7(9) . .
O1 C24 C23 107.0(8) . .

loop_
_geom_bond_atom_site_label_1
_geom_bond_atom_site_label_2
_geom_bond_distance
_geom_bond_site_symmetry_2
Na1 O1 2.274(5) .
Na1 C1 2.632(5) .
Na1 B4 2.638(6) .
Na1 B2 2.783(5) .
Na1 B6 2.793(5) 2_666
Na1 B5 2.829(6) .
Na1 C3 2.839(5) .
Na1 B5 2.918(6) 2_666
Na1 B6 2.930(6) .
Na1 Na1 3.662(4) 2_666
Na1 Na2 4.201(3) 2_666
Na2 O2 2.337(5) .
Na2 C18 2.683(5) .
Na2 C17 2.750(6) .
Na2 B4 2.805(6) 2_666
Na2 B5 2.824(6) 2_666
Na2 C14 2.831(5) .
Na2 C16 2.905(6) .
Na2 C15 2.987(5) .
Na2 B10 3.087(6) 2_666
Na2 Na1 4.201(3) 2_666
Na3 O3 2.289(5) .
Na3 O5 2.306(5) .
Na3 O4 2.377(4) .
Na3 C15 2.735(4) .
Na3 C16 2.989(6) .
Na3 B7 3.100(6) .
C11 C19 1.349(9) .
C11 C12 1.387(9) .
C12 C13 1.360(8) .
C13 C14 1.367(8) .
C14 C15 1.427(7) .
C14 C18 1.439(7) .
C15 C16 1.388(8) .
C15 C1 1.470(6) .
C16 C17 1.394(7) .
C17 C18 1.391(8) .
C18 C19 1.388(8) .
C31 O2 1.439(7) .
C31 C32 1.460(11) .
C32 C33 1.465(11) .
C33 C34 1.486(10) .
C34 O2 1.401(7) .
C41 O3 1.379(7) .
C41 C42 1.492(11) .
C42 C43 1.478(12) .
C43 C44 1.381(12) .
C44 O3 1.424(8) .
C51 O4 1.395(8) .
C51 C52 1.414(10) .
C52 C53 1.429(12) .
C53 C54 1.486(11) .
C54 O4 1.406(8) .
C61 O5 1.398(8) .
C61 C62 1.469(11) .
C62 C63 1.431(12) .
C63 C64 1.477(11) .
C64 O5 1.418(9) .
O1 C24 1.387(8) .
O1 C21 1.406(10) .
C1 B6 1.515(7) .
C1 B2 1.531(7) .
C1 B7 1.831(6) .
C3 B2 1.598(8) .
C3 B4 1.639(7) .
C3 B8 1.657(8) .
C3 B9 1.661(8) .
B2 B8 1.810(7) .
B2 B7 2.018(8) .
B4 B5 1.688(9) .
B4 B10 1.774(8) .
B4 B9 1.786(8) .
B4 Na2 2.805(6) 2_666
B5 B10 1.729(8) .
B5 B11 1.742(8) .
B5 B6 1.789(8) .
B5 Na2 2.824(6) 2_666
B5 Na1 2.918(6) 2_666
B6 B11 1.783(8) .
B6 B7 1.956(7) .
B6 Na1 2.793(5) 2_666
B7 B12 1.810(8) .
B7 B8 1.857(9) .
B7 B11 1.878(8) .
B8 B12 1.703(9) .
B8 B9 1.735(8) .
B9 B10 1.738(9) .
B9 B12 1.767(10) .
B10 B11 1.730(9) .
B10 B12 1.782(8) .
B10 Na2 3.087(6) 2_666
B11 B12 1.761(9) .
C21 C22 1.305(13) .
C22 C23 1.490(16) .
C23 C24 1.403(13) .
